data_1573941
loop_
_publ_author_name
'Saeednia, Borna'
'Sragow, Aria M.'
'Lin, Yannan'
'Sheehan, Colton J.'
'Metlay, Amy S.'
'Gau, Michael R.'
'Dye, Samantha A.'
'O'Konski, Sarah P'
'Mallouk, Thomas E.'
'Dmochowski, Ivan J.'

_publ_section_title
;
 Unusually air-stable copper(i) complexes showing high selectivity for
 carbon monoxide.
;
_journal_issue 12
_journal_name_full 'Chemical science'
_journal_page_first 5058
_journal_page_last 5063
_journal_paper_doi 10.1039/d5sc00237k
_journal_volume 16
_journal_year 2025
_chemical_absolute_configuration ad
_chemical_formula_moiety 'C53 H57 Cu N5 O6, 2(C F3 O3 S), 0.5(C4 H10 O), 2.5(C2 H3 N)'
_chemical_formula_sum 'C62 H69.5 Cu F6 N7.5 O12.5 S2'
_chemical_formula_weight 1361.41
_space_group_crystal_system orthorhombic
_space_group_IT_number 19
_space_group_name_Hall 'P 2ac 2ab'
_space_group_name_H-M_alt 'P 21 21 21'
_atom_sites_solution_hydrogens geom
_atom_sites_solution_primary dual
_audit_creation_date 2019-09-18
_audit_creation_method
;
Olex2 1.2
(compiled 2018.05.29 svn.r3508 for OlexSys, GUI svn.r5506)
;
_audit_update_record
;
2024-05-29 deposited with the CCDC.	2025-02-10 downloaded from the CCDC.
;
_cell_angle_alpha 90
_cell_angle_beta 90
_cell_angle_gamma 90
_cell_formula_units_Z 4
_cell_length_a 15.4717(5)
_cell_length_b 18.0548(7)
_cell_length_c 22.9196(7)
_cell_measurement_reflns_used 9923
_cell_measurement_temperature 100
_cell_measurement_theta_max 27.512
_cell_measurement_theta_min 2.612
_cell_volume 6402.3(4)
_computing_cell_refinement 'SAINT V8.38A (2016)'
_computing_data_collection 'Bruker APEX3 v2018.7-2'
_computing_data_reduction 'SAINT V8.38A (2016)'
_computing_molecular_graphics 'ORTEP-3 (Farrugia, 2012)'
_computing_publication_material 'Olex2 (Dolomanov et al., 2009)'
_computing_structure_refinement 'ShelXL (Sheldrick, 2015)'
_computing_structure_solution 'ShelXT (Sheldrick, 2015)'
_diffrn_ambient_temperature 100
_diffrn_measured_fraction_theta_full 0.998
_diffrn_measured_fraction_theta_max 0.998
_diffrn_measurement_device 'CMOS area detector'
_diffrn_measurement_device_type 'Bruker D8QUEST'
_diffrn_measurement_method '\w and \f scans'
_diffrn_radiation_monochromator graphite
_diffrn_radiation_type MoK\a
_diffrn_radiation_wavelength 0.71073
_diffrn_reflns_av_R_equivalents 0.0510
_diffrn_reflns_av_unetI/netI 0.0409
_diffrn_reflns_Laue_measured_fraction_full 0.998
_diffrn_reflns_Laue_measured_fraction_max 0.998
_diffrn_reflns_limit_h_max 19
_diffrn_reflns_limit_h_min -20
_diffrn_reflns_limit_k_max 23
_diffrn_reflns_limit_k_min -23
_diffrn_reflns_limit_l_max 29
_diffrn_reflns_limit_l_min -29
_diffrn_reflns_number 76202
_diffrn_reflns_point_group_measured_fraction_full 0.999
_diffrn_reflns_point_group_measured_fraction_max 0.998
_diffrn_reflns_theta_full 25.242
_diffrn_reflns_theta_max 27.522
_diffrn_reflns_theta_min 2.483
_diffrn_source 'sealed tube'
_exptl_absorpt_coefficient_mu 0.491
_exptl_absorpt_correction_T_max 0.7456
_exptl_absorpt_correction_T_min 0.6672
_exptl_absorpt_correction_type multi-scan
_exptl_absorpt_process_details 'SADABS v2014/5'
_exptl_crystal_colour 'light blue'
_exptl_crystal_density_diffrn 1.412
_exptl_crystal_description block
_exptl_crystal_F_000 2836
_exptl_crystal_size_max 0.24
_exptl_crystal_size_mid 0.19
_exptl_crystal_size_min 0.11
_refine_diff_density_max 0.699
_refine_diff_density_min -0.622
_refine_diff_density_rms 0.069
_refine_ls_abs_structure_details
;
 Flack x determined using 5201 quotients [(I+)-(I-)]/[(I+)+(I-)]
 (Parsons, Flack and Wagner, Acta Cryst. B69 (2013) 249-259).
;
_refine_ls_abs_structure_Flack 0.007(3)
_refine_ls_extinction_method none
_refine_ls_goodness_of_fit_ref 1.052
_refine_ls_hydrogen_treatment constr
_refine_ls_matrix_type full
_refine_ls_number_parameters 996
_refine_ls_number_reflns 14690
_refine_ls_number_restraints 820
_refine_ls_restrained_S_all 1.085
_refine_ls_R_factor_all 0.0555
_refine_ls_R_factor_gt 0.0432
_refine_ls_shift/su_max 0.001
_refine_ls_shift/su_mean 0.000
_refine_ls_structure_factor_coef Fsqd
_refine_ls_weighting_details 'w=1/[\s^2^(Fo^2^)+(0.0605P)^2^+2.4480P] where P=(Fo^2^+2Fc^2^)/3'
_refine_ls_weighting_scheme calc
_refine_ls_wR_factor_gt 0.1041
_refine_ls_wR_factor_ref 0.1119
_reflns_Friedel_coverage 0.832
_reflns_Friedel_fraction_full 0.999
_reflns_Friedel_fraction_max 0.998
_reflns_number_gt 12791
_reflns_number_total 14690
_reflns_threshold_expression 'I > 2\s(I)'
_cod_data_source_file d5sc00237k2.cif
_cod_data_source_block 9751_CuL1MeCN_OTf2
_cod_depositor_comments 'Adding full bibliography for 1573940--1573942.cif.'
_cod_original_formula_sum 'C62 H69.50 Cu F6 N7.50 O12.50 S2'
_cod_database_code 1573941
_shelx_shelxl_version_number 2018/3
_olex2_submission_special_instructions 'No special instructions were received'

loop_
_space_group_symop_operation_xyz
'x, y, z'
'-x+1/2, -y, z+1/2'
'-x, y+1/2, -z+1/2'
'x+1/2, -y+1/2, -z'

loop_
_atom_site_label
_atom_site_type_symbol
_atom_site_fract_x
_atom_site_fract_y
_atom_site_fract_z
_atom_site_U_iso_or_equiv
_atom_site_adp_type
_atom_site_occupancy
_atom_site_site_symmetry_order
_atom_site_calc_flag
_atom_site_refinement_flags_posn
_atom_site_refinement_flags_adp
_atom_site_refinement_flags_occupancy
_atom_site_disorder_assembly
_atom_site_disorder_group
Cu1 Cu 0.40270(3) 0.44576(2) 0.72419(2) 0.02035(10) Uani 1 1 d . . . . .
O1 O 0.33572(18) 0.46363(15) 0.43699(12) 0.0280(6) Uani 1 1 d . . . . .
O2 O 0.26693(18) 0.59246(14) 0.47052(11) 0.0256(6) Uani 1 1 d . . . . .
O3 O 0.1045(2) 0.16981(15) 0.64739(11) 0.0316(6) Uani 1 1 d . . . . .
O4 O 0.22070(19) 0.17033(15) 0.56125(12) 0.0291(6) Uani 1 1 d . . . . .
O5 O -0.02711(17) 0.48315(16) 0.72755(11) 0.0283(6) Uani 1 1 d . . . . .
O6 O 0.0083(2) 0.61035(17) 0.67142(12) 0.0362(7) Uani 1 1 d . . . . .
N1 N 0.3837(2) 0.56011(18) 0.73995(12) 0.0238(6) Uani 1 1 d . . . . .
H1 H 0.320414 0.568416 0.745826 0.029 Uiso 1 1 calc R . . . .
N2 N 0.4948(2) 0.41447(19) 0.66031(13) 0.0241(7) Uani 1 1 d . . . . .
H2 H 0.479759 0.440008 0.622954 0.029 Uiso 1 1 calc R . . . .
N3 N 0.3591(2) 0.36441(18) 0.78350(13) 0.0256(7) Uani 1 1 d . . . . .
H3 H 0.337591 0.321129 0.760460 0.031 Uiso 1 1 calc R . . . .
N4 N 0.5063(2) 0.45604(19) 0.77850(13) 0.0266(7) Uani 1 1 d . . . . .
N5 N 0.30257(19) 0.43485(17) 0.67101(12) 0.0201(6) Uani 1 1 d . . . . .
C1 C -0.0254(2) 0.4913(2) 0.47898(15) 0.0235(8) Uani 1 1 d . . . . .
H1a H -0.062098 0.453185 0.460281 0.028 Uiso 1 1 calc R . . . .
H1b H -0.044129 0.540509 0.464703 0.028 Uiso 1 1 calc R . . . .
C2 C 0.0688(2) 0.4784(2) 0.46290(14) 0.0210(7) Uani 1 1 d . . . . .
C3 C 0.1038(3) 0.41029(19) 0.44639(14) 0.0204(7) Uani 1 1 d . . . . .
C4 C 0.1932(3) 0.4044(2) 0.43582(14) 0.0229(8) Uani 1 1 d . . . . .
H4 H 0.216165 0.358610 0.422574 0.028 Uiso 1 1 calc R . . . .
C5 C 0.2485(2) 0.4640(2) 0.44432(14) 0.0218(7) Uani 1 1 d . . . . .
C6 C 0.2128(3) 0.53199(19) 0.46208(14) 0.0206(7) Uani 1 1 d . . . . .
C7 C 0.1252(2) 0.53893(19) 0.46942(14) 0.0211(7) Uani 1 1 d . . . . .
H7 H 0.101918 0.586013 0.479196 0.025 Uiso 1 1 calc R . . . .
C8 C 0.3755(3) 0.3973(2) 0.41666(18) 0.0301(9) Uani 1 1 d . . . . .
H8a H 0.355522 0.386544 0.376982 0.045 Uiso 1 1 calc GR . . . .
H8b H 0.359960 0.356147 0.442503 0.045 Uiso 1 1 calc GR . . . .
H8c H 0.438438 0.403541 0.416520 0.045 Uiso 1 1 calc GR . . . .
C9 C 0.3019(3) 0.59467(19) 0.52704(15) 0.0217(7) Uani 1 1 d . . . . .
C10 C 0.2503(3) 0.6129(2) 0.57381(17) 0.0296(8) Uani 1 1 d . . . . .
H10 H 0.190262 0.621317 0.568421 0.035 Uiso 1 1 calc R . . . .
C11 C 0.2870(3) 0.6189(2) 0.62918(17) 0.0301(9) Uani 1 1 d . . . . .
H11 H 0.251818 0.631952 0.661551 0.036 Uiso 1 1 calc R . . . .
C12 C 0.3749(3) 0.6060(2) 0.63735(17) 0.0270(8) Uani 1 1 d . . . . .
C13 C 0.4240(3) 0.5863(3) 0.5898(2) 0.0393(11) Uani 1 1 d . . . . .
H13 H 0.483854 0.576525 0.595019 0.047 Uiso 1 1 calc R . . . .
C14 C 0.3885(3) 0.5802(3) 0.53420(19) 0.0375(10) Uani 1 1 d . . . . .
H14 H 0.423424 0.566381 0.501874 0.045 Uiso 1 1 calc R . . . .
C15 C 0.4149(3) 0.6155(2) 0.69622(18) 0.0341(9) Uani 1 1 d . . . . .
H15a H 0.401720 0.665959 0.710700 0.041 Uiso 1 1 calc R . . . .
H15b H 0.478406 0.611227 0.692526 0.041 Uiso 1 1 calc R . . . .
C16 C 0.0495(3) 0.3403(2) 0.44148(15) 0.0232(8) Uani 1 1 d . . . . .
H16a H -0.011658 0.353880 0.434505 0.028 Uiso 1 1 calc R . . . .
H16b H 0.069633 0.310578 0.407812 0.028 Uiso 1 1 calc R . . . .
C17 C 0.0559(2) 0.2941(2) 0.49686(15) 0.0224(7) Uani 1 1 d . . . . .
C18 C -0.0027(2) 0.2983(2) 0.54313(15) 0.0217(7) Uani 1 1 d . . . . .
C19 C 0.0115(2) 0.2554(2) 0.59354(16) 0.0231(7) Uani 1 1 d . . . . .
H19 H -0.030307 0.256049 0.623911 0.028 Uiso 1 1 calc R . . . .
C20 C 0.0847(3) 0.2126(2) 0.59979(15) 0.0250(8) Uani 1 1 d . . . . .
C21 C 0.1448(3) 0.2106(2) 0.55407(17) 0.0240(8) Uani 1 1 d . . . . .
C22 C 0.1283(3) 0.2482(2) 0.50315(16) 0.0236(8) Uani 1 1 d . . . . .
H22 H 0.167063 0.242827 0.471288 0.028 Uiso 1 1 calc R . . . .
C23 C 0.0470(3) 0.1743(3) 0.6961(2) 0.0422(11) Uani 1 1 d . . . . .
H23a H -0.012392 0.165683 0.682915 0.063 Uiso 1 1 calc GR . . . .
H23b H 0.051188 0.223562 0.713809 0.063 Uiso 1 1 calc GR . . . .
H23c H 0.062842 0.136646 0.725020 0.063 Uiso 1 1 calc GR . . . .
C24 C 0.2887(3) 0.2136(2) 0.58396(16) 0.0249(8) Uani 1 1 d . . . . .
C25 C 0.3236(3) 0.2707(2) 0.55084(16) 0.0238(8) Uani 1 1 d . . . . .
H25 H 0.299462 0.282211 0.513829 0.029 Uiso 1 1 calc R . . . .
C26 C 0.3933(3) 0.3107(2) 0.57152(15) 0.0246(8) Uani 1 1 d . . . . .
H26 H 0.417683 0.349076 0.548431 0.030 Uiso 1 1 calc R . . . .
C27 C 0.4280(2) 0.2947(2) 0.62639(16) 0.0241(8) Uani 1 1 d . . . . .
C28 C 0.3918(3) 0.2381(2) 0.65892(17) 0.0313(9) Uani 1 1 d . . . . .
H28 H 0.415154 0.226811 0.696217 0.038 Uiso 1 1 calc R . . . .
C29 C 0.3215(3) 0.1973(2) 0.63796(18) 0.0321(9) Uani 1 1 d . . . . .
H29 H 0.296968 0.158815 0.660846 0.039 Uiso 1 1 calc R . . . .
C30 C 0.5076(3) 0.3342(2) 0.64761(17) 0.0294(9) Uani 1 1 d . . . . .
H30a H 0.528328 0.309475 0.683528 0.035 Uiso 1 1 calc R . . . .
H30b H 0.553475 0.329206 0.617735 0.035 Uiso 1 1 calc R . . . .
C31 C -0.0799(2) 0.3504(2) 0.54397(16) 0.0242(8) Uani 1 1 d . . . . .
H31a H -0.098281 0.360816 0.503417 0.029 Uiso 1 1 calc R . . . .
H31b H -0.128691 0.326122 0.564365 0.029 Uiso 1 1 calc R . . . .
C32 C -0.0584(2) 0.4227(2) 0.57441(15) 0.0215(7) Uani 1 1 d . . . . .
C33 C -0.0357(2) 0.4875(2) 0.54506(15) 0.0211(7) Uani 1 1 d . . . . .
C34 C -0.0153(2) 0.5513(2) 0.57705(15) 0.0248(7) Uani 1 1 d . . . . .
H34 H -0.003421 0.595981 0.556691 0.030 Uiso 1 1 calc R . . . .
C35 C -0.0118(2) 0.5512(2) 0.63733(16) 0.0268(8) Uani 1 1 d . . . . .
C36 C -0.0310(2) 0.4852(2) 0.66644(15) 0.0240(8) Uani 1 1 d . . . . .
C37 C -0.0563(2) 0.4233(2) 0.63590(16) 0.0224(8) Uani 1 1 d . . . . .
H37 H -0.072754 0.379966 0.656685 0.027 Uiso 1 1 calc R . . . .
C38 C 0.0144(4) 0.6806(3) 0.6432(2) 0.0505(14) Uani 1 1 d . . . . .
H38a H 0.061715 0.679611 0.614798 0.076 Uiso 1 1 calc GR . . . .
H38b H 0.025830 0.719111 0.672420 0.076 Uiso 1 1 calc GR . . . .
H38c H -0.040033 0.691498 0.623171 0.076 Uiso 1 1 calc GR . . . .
C39 C 0.0535(2) 0.4588(2) 0.74897(15) 0.0249(8) Uani 1 1 d . . . . .
C40 C 0.0714(3) 0.3846(3) 0.7517(2) 0.0389(11) Uani 1 1 d . . . . .
H40 H 0.031173 0.349629 0.736915 0.047 Uiso 1 1 calc R . . . .
C41 C 0.1490(3) 0.3605(2) 0.7764(2) 0.0396(10) Uani 1 1 d . . . . .
H41 H 0.161400 0.309059 0.778204 0.047 Uiso 1 1 calc R . . . .
C42 C 0.2082(3) 0.4113(2) 0.79826(15) 0.0231(7) Uani 1 1 d . . . . .
C43 C 0.1879(2) 0.4860(2) 0.79525(16) 0.0246(8) Uani 1 1 d . . . . .
H43 H 0.227366 0.521381 0.810559 0.030 Uiso 1 1 calc R . . . .
C44 C 0.1112(2) 0.5103(2) 0.77033(16) 0.0257(8) Uani 1 1 d . . . . .
H44 H 0.098658 0.561690 0.768017 0.031 Uiso 1 1 calc R . . . .
C45 C 0.2902(3) 0.3855(2) 0.82655(16) 0.0287(8) Uani 1 1 d . . . . .
H45a H 0.277243 0.342250 0.851578 0.034 Uiso 1 1 calc R . . . .
H45b H 0.312573 0.425488 0.851987 0.034 Uiso 1 1 calc R . . . .
C46 C 0.4273(3) 0.5719(2) 0.79691(17) 0.0304(9) Uani 1 1 d . . . . .
H46a H 0.392536 0.549620 0.828639 0.036 Uiso 1 1 calc R . . . .
H46b H 0.433179 0.625573 0.804721 0.036 Uiso 1 1 calc R . . . .
C47 C 0.5159(3) 0.5361(2) 0.79486(17) 0.0314(9) Uani 1 1 d . . . . .
H47a H 0.552541 0.561717 0.765816 0.038 Uiso 1 1 calc R . . . .
H47b H 0.544087 0.540157 0.833492 0.038 Uiso 1 1 calc R . . . .
C48 C 0.5765(2) 0.4468(3) 0.68259(16) 0.0331(9) Uani 1 1 d . . . . .
H48a H 0.576250 0.501167 0.676713 0.040 Uiso 1 1 calc R . . . .
H48b H 0.626270 0.425862 0.661071 0.040 Uiso 1 1 calc R . . . .
C49 C 0.5847(2) 0.4293(3) 0.74704(17) 0.0326(10) Uani 1 1 d . . . . .
H49a H 0.590861 0.375124 0.752493 0.039 Uiso 1 1 calc R . . . .
H49b H 0.636778 0.453625 0.763137 0.039 Uiso 1 1 calc R . . . .
C50 C 0.4392(3) 0.3413(2) 0.81446(17) 0.0321(9) Uani 1 1 d . . . . .
H50a H 0.474735 0.309569 0.788692 0.039 Uiso 1 1 calc R . . . .
H50b H 0.424089 0.312499 0.849766 0.039 Uiso 1 1 calc R . . . .
C51 C 0.4896(3) 0.4099(2) 0.83148(16) 0.0302(9) Uani 1 1 d . . . . .
H51a H 0.456354 0.438937 0.860411 0.036 Uiso 1 1 calc R . . . .
H51b H 0.545201 0.395278 0.849535 0.036 Uiso 1 1 calc R . . . .
C52 C 0.2468(2) 0.42696(18) 0.63996(14) 0.0186(7) Uani 1 1 d . . . . .
C53 C 0.1740(2) 0.4167(2) 0.60007(16) 0.0233(7) Uani 1 1 d . . . . .
H53a H 0.195072 0.416993 0.559736 0.035 Uiso 1 1 calc GR . . . .
H53b H 0.132342 0.456949 0.605470 0.035 Uiso 1 1 calc GR . . . .
H53c H 0.145912 0.369148 0.608250 0.035 Uiso 1 1 calc GR . . . .
S1 S 0.2663(5) 0.7334(6) 0.7968(4) 0.0290(14) Uani 0.5 1 d . U P A 1
S1* S 0.2464(5) 0.7339(7) 0.8023(5) 0.0287(14) Uani 0.5 1 d . U P A 2
F1 F 0.21872(18) 0.86721(13) 0.76400(13) 0.0425(7) Uani 1 1 d . U . . .
F2 F 0.1163(9) 0.7822(8) 0.7629(5) 0.039(3) Uani 0.5 1 d . U P A 1
F2* F 0.1214(11) 0.7931(10) 0.7423(6) 0.065(4) Uani 0.5 1 d . U P A 2
F3 F 0.2122(9) 0.7795(10) 0.6951(9) 0.047(3) Uani 0.5 1 d . U P A 1
F3* F 0.2424(11) 0.7915(11) 0.6987(9) 0.060(4) Uani 0.5 1 d . U P A 2
O7 O 0.2308(2) 0.66133(15) 0.77943(14) 0.0360(7) Uani 1 1 d . U . . .
O8 O 0.3517(6) 0.7523(5) 0.7745(5) 0.044(2) Uani 0.5 1 d . U P A 1
O8* O 0.3376(6) 0.7475(5) 0.8043(4) 0.0365(19) Uani 0.5 1 d . U P A 2
O9 O 0.2480(8) 0.7567(5) 0.8542(4) 0.052(2) Uani 0.5 1 d . U P A 1
O9* O 0.2008(7) 0.7533(6) 0.8554(5) 0.049(3) Uani 0.5 1 d . U P A 2
C54 C 0.2031(3) 0.7966(2) 0.7509(2) 0.0322(9) Uani 1 1 d . U . . .
S2 S 0.29756(13) 0.14966(11) 0.79664(9) 0.0353(5) Uani 0.55 1 d . U P B 1
F4 F 0.3330(3) 0.0960(3) 0.90202(13) 0.0706(18) Uani 0.55 1 d G U P B 1
F5 F 0.1999(2) 0.1276(3) 0.89056(16) 0.088(3) Uani 0.55 1 d G U P B 1
F6 F 0.2975(3) 0.2113(2) 0.90199(12) 0.069(2) Uani 0.55 1 d G U P B 1
O10 O 0.38768(15) 0.1700(2) 0.79197(14) 0.0440(15) Uani 0.55 1 d G U P B 1
O11 O 0.2365(2) 0.2058(2) 0.77887(13) 0.075(2) Uani 0.55 1 d G U P B 1
O12 O 0.2768(3) 0.07488(14) 0.77895(15) 0.080(3) Uani 0.55 1 d G U P B 1
C55 C 0.2812(2) 0.14598(18) 0.87666(9) 0.053(2) Uani 0.55 1 d G U P B 1
S2' S 0.3248(8) 0.1428(7) 0.8194(6) 0.050(2) Uani 0.12 1 d . U P C 3
F4' F 0.1869(11) 0.0956(11) 0.8779(9) 0.051(5) Uani 0.12 1 d G U P C 3
F5' F 0.1595(9) 0.1830(13) 0.8167(9) 0.074(6) Uani 0.12 1 d G U P C 3
F6' F 0.2234(12) 0.2078(11) 0.8978(8) 0.075(6) Uani 0.12 1 d G U P C 3
O10' O 0.3771(9) 0.1165(12) 0.8673(8) 0.056(6) Uani 0.12 1 d G U P C 3
O11' O 0.3461(12) 0.2158(9) 0.7979(9) 0.079(6) Uani 0.12 1 d G U P C 3
O12' O 0.3045(13) 0.0882(10) 0.7753(8) 0.060(6) Uani 0.12 1 d G U P C 3
C55' C 0.2185(7) 0.1580(8) 0.8546(6) 0.059(3) Uani 0.12 1 d G U P C 3
S2* S 0.3145(2) 0.1601(2) 0.84296(16) 0.0432(10) Uani 0.33 1 d . U P D 2
F4* F 0.2696(6) 0.0608(4) 0.7628(3) 0.073(3) Uani 0.33 1 d G U P D 2
F5* F 0.1707(4) 0.1413(5) 0.7811(4) 0.113(4) Uani 0.33 1 d G U P D 2
F6* F 0.1960(5) 0.0533(5) 0.8422(4) 0.119(4) Uani 0.33 1 d G U P D 2
O10* O 0.3750(4) 0.1060(3) 0.8654(3) 0.060(3) Uani 0.33 1 d G U P D 2
O11* O 0.2626(4) 0.1976(4) 0.8862(3) 0.071(4) Uani 0.33 1 d G U P D 2
O12* O 0.3463(5) 0.2059(4) 0.7960(2) 0.075(4) Uani 0.33 1 d G U P D 2
C55* C 0.2339(3) 0.1010(3) 0.8055(3) 0.057(3) Uani 0.33 1 d G U P D 2
O13 O 0.4895(9) 0.2955(10) 0.9888(7) 0.078(3) Uani 0.5 1 d D U P E 2
C60 C 0.4047(11) 0.1903(8) 1.0198(7) 0.082(4) Uani 0.5 1 d D U P E 2
H60a H 0.372165 0.149127 1.002597 0.123 Uiso 0.5 1 calc GR . P E 2
H60b H 0.369481 0.214408 1.049795 0.123 Uiso 0.5 1 calc GR . P E 2
H60c H 0.457998 0.171325 1.037417 0.123 Uiso 0.5 1 calc GR . P E 2
C61 C 0.4269(9) 0.2453(7) 0.9731(6) 0.070(3) Uani 0.5 1 d D U P E 2
H61a H 0.446767 0.218113 0.938084 0.084 Uiso 0.5 1 calc R . P E 2
H61b H 0.373819 0.272725 0.962268 0.084 Uiso 0.5 1 calc R . P E 2
C62 C 0.5756(11) 0.2692(10) 0.9847(9) 0.088(4) Uani 0.5 1 d D U P E 2
H62a H 0.586597 0.241498 1.021224 0.105 Uiso 0.5 1 calc R . P E 2
H62b H 0.575459 0.231977 0.952939 0.105 Uiso 0.5 1 calc R . P E 2
C63 C 0.6498(12) 0.3136(11) 0.9753(10) 0.099(5) Uani 0.5 1 d D U P E 2
H63a H 0.701294 0.281975 0.974229 0.149 Uiso 0.5 1 calc R . P E 2
H63b H 0.644108 0.339905 0.938136 0.149 Uiso 0.5 1 calc R . P E 2
H63c H 0.655361 0.349524 1.007131 0.149 Uiso 0.5 1 calc R . P E 2
N6 N 0.5603(3) 0.4500(3) 0.53161(18) 0.0453(9) Uani 1 1 d . . . . .
C56 C 0.6327(3) 0.4597(2) 0.52940(18) 0.0339(9) Uani 1 1 d . . . . .
C57 C 0.7248(4) 0.4725(5) 0.5275(3) 0.077(2) Uani 1 1 d . . . . .
H57a H 0.744624 0.471231 0.486876 0.115 Uiso 1 1 calc GR . . . .
H57b H 0.754575 0.433925 0.549857 0.115 Uiso 1 1 calc GR . . . .
H57c H 0.737808 0.521116 0.544408 0.115 Uiso 1 1 calc GR . . . .
N7 N 0.3037(3) -0.0309(4) 0.6184(2) 0.0751(16) Uani 1 1 d . U . . .
C58 C 0.2387(4) -0.0208(3) 0.6354(2) 0.0482(12) Uani 1 1 d . U . . .
C59 C 0.1551(5) -0.0047(4) 0.6599(4) 0.089(2) Uani 1 1 d . U . . .
H59a H 0.111626 -0.036905 0.641963 0.134 Uiso 1 1 calc GR . . . .
H59b H 0.140379 0.047186 0.652479 0.134 Uiso 1 1 calc GR . . . .
H59c H 0.156522 -0.013586 0.702125 0.134 Uiso 1 1 calc GR . . . .
N8* N 0.5075(10) 0.2989(10) 0.9696(7) 0.074(4) Uani 0.5 1 d . U P F 1
C60* C 0.5821(10) 0.2954(6) 0.9641(5) 0.076(3) Uani 0.5 1 d G U P F 1
C61* C 0.6753(10) 0.2910(11) 0.9572(10) 0.120(6) Uani 0.5 1 d G U P F 1
H61c H 0.689434 0.253432 0.927870 0.180 Uiso 0.5 1 calc GR . P F 1
H61d H 0.701768 0.277493 0.994554 0.180 Uiso 0.5 1 calc GR . P F 1
H61e H 0.697594 0.339225 0.944528 0.180 Uiso 0.5 1 calc GR . P F 1

loop_
_atom_site_aniso_label
_atom_site_aniso_U_11
_atom_site_aniso_U_22
_atom_site_aniso_U_33
_atom_site_aniso_U_23
_atom_site_aniso_U_13
_atom_site_aniso_U_12
Cu1 0.01827(19) 0.0269(2) 0.01588(18) -0.00386(17) -0.00311(16) 0.00719(18)
O1 0.0279(14) 0.0265(15) 0.0296(14) -0.0004(11) 0.0054(11) -0.0021(11)
O2 0.0364(15) 0.0217(13) 0.0188(12) 0.0042(10) -0.0031(11) -0.0084(11)
O3 0.0418(17) 0.0275(14) 0.0254(13) 0.0082(11) 0.0082(13) -0.0005(13)
O4 0.0347(16) 0.0163(12) 0.0362(15) 0.0002(11) 0.0050(12) -0.0001(11)
O5 0.0248(13) 0.0467(17) 0.0134(11) -0.0034(12) 0.0013(10) -0.0021(12)
O6 0.052(2) 0.0331(16) 0.0232(14) -0.0087(12) 0.0026(13) -0.0092(14)
N1 0.0259(16) 0.0250(16) 0.0206(14) -0.0059(12) -0.0084(11) 0.0021(13)
N2 0.0183(15) 0.0343(18) 0.0196(15) -0.0017(13) -0.0014(12) 0.0074(13)
N3 0.0318(18) 0.0262(16) 0.0188(15) -0.0034(12) -0.0010(13) 0.0068(13)
N4 0.0238(15) 0.0382(19) 0.0179(13) -0.0038(14) -0.0055(12) 0.0104(14)
N5 0.0207(15) 0.0242(16) 0.0155(13) -0.0034(11) 0.0003(11) 0.0055(12)
C1 0.0269(19) 0.0271(19) 0.0166(16) -0.0008(14) -0.0064(14) 0.0009(15)
C2 0.0278(19) 0.0254(18) 0.0098(14) 0.0027(13) -0.0031(13) 0.0005(14)
C3 0.0283(19) 0.0211(17) 0.0120(14) -0.0005(12) -0.0021(14) -0.0055(15)
C4 0.035(2) 0.0202(18) 0.0138(15) -0.0005(13) 0.0026(14) -0.0012(15)
C5 0.0272(18) 0.0239(18) 0.0143(15) 0.0023(13) 0.0023(13) -0.0008(15)
C6 0.033(2) 0.0177(16) 0.0111(14) 0.0035(12) -0.0018(13) -0.0057(14)
C7 0.0350(19) 0.0180(17) 0.0104(14) 0.0016(12) -0.0013(13) 0.0005(14)
C8 0.033(2) 0.029(2) 0.0290(19) 0.0032(16) 0.0091(16) 0.0029(17)
C9 0.031(2) 0.0158(17) 0.0187(16) 0.0014(13) -0.0041(14) -0.0061(15)
C10 0.0257(19) 0.035(2) 0.0284(19) -0.0081(16) -0.0067(16) 0.0090(17)
C11 0.031(2) 0.036(2) 0.0239(19) -0.0086(16) -0.0061(16) 0.0076(18)
C12 0.031(2) 0.0215(18) 0.0281(19) 0.0000(15) -0.0090(16) -0.0065(15)
C13 0.021(2) 0.059(3) 0.038(2) 0.008(2) -0.0032(17) -0.0060(19)
C14 0.027(2) 0.057(3) 0.029(2) 0.0027(19) 0.0059(16) -0.0089(19)
C15 0.041(3) 0.030(2) 0.031(2) 0.0015(16) -0.0154(18) -0.0093(18)
C16 0.030(2) 0.0243(19) 0.0155(16) -0.0031(14) -0.0017(14) -0.0075(15)
C17 0.0267(19) 0.0210(18) 0.0195(16) -0.0041(14) -0.0016(14) -0.0100(15)
C18 0.0209(18) 0.0215(18) 0.0227(17) -0.0047(14) -0.0033(14) -0.0094(14)
C19 0.0255(19) 0.0215(18) 0.0223(17) -0.0025(14) 0.0037(14) -0.0084(15)
C20 0.034(2) 0.0195(17) 0.0217(16) 0.0012(13) 0.0008(15) -0.0103(15)
C21 0.029(2) 0.0151(17) 0.0277(18) -0.0045(14) 0.0050(15) -0.0025(14)
C22 0.032(2) 0.0181(17) 0.0206(16) -0.0052(13) 0.0061(15) -0.0082(15)
C23 0.055(3) 0.042(3) 0.030(2) 0.0118(19) 0.013(2) 0.008(2)
C24 0.0284(19) 0.0187(17) 0.0275(19) -0.0013(14) 0.0096(15) 0.0069(15)
C25 0.029(2) 0.0226(18) 0.0197(17) 0.0016(14) 0.0045(14) 0.0034(15)
C26 0.030(2) 0.0223(17) 0.0221(17) 0.0008(13) 0.0078(15) 0.0050(15)
C27 0.0261(19) 0.0250(18) 0.0213(17) -0.0025(14) 0.0069(14) 0.0134(15)
C28 0.035(2) 0.036(2) 0.0235(18) 0.0066(16) 0.0042(16) 0.0187(18)
C29 0.037(2) 0.026(2) 0.033(2) 0.0113(17) 0.0080(18) 0.0067(17)
C30 0.025(2) 0.037(2) 0.0260(19) -0.0041(16) 0.0006(15) 0.0162(17)
C31 0.0208(19) 0.030(2) 0.0222(17) -0.0014(14) -0.0023(14) -0.0084(15)
C32 0.0133(16) 0.032(2) 0.0192(16) -0.0016(14) -0.0025(13) -0.0023(14)
C33 0.0179(17) 0.030(2) 0.0157(16) -0.0022(13) -0.0027(12) -0.0005(14)
C34 0.0254(18) 0.0261(18) 0.0230(17) -0.0020(15) 0.0019(14) -0.0019(16)
C35 0.0254(18) 0.032(2) 0.0227(17) -0.0105(16) 0.0009(14) 0.0003(17)
C36 0.0215(18) 0.036(2) 0.0142(16) -0.0015(14) 0.0019(13) -0.0023(15)
C37 0.0168(17) 0.029(2) 0.0210(17) 0.0014(14) 0.0012(13) -0.0043(14)
C38 0.079(4) 0.033(3) 0.039(3) -0.011(2) 0.007(3) -0.016(3)
C39 0.0245(18) 0.036(2) 0.0142(15) -0.0015(14) 0.0022(13) -0.0066(16)
C40 0.042(3) 0.031(2) 0.044(2) 0.0028(19) -0.016(2) -0.0168(19)
C41 0.052(3) 0.023(2) 0.044(2) 0.0052(19) -0.011(2) -0.0097(18)
C42 0.029(2) 0.0276(19) 0.0124(15) -0.0005(14) 0.0034(14) -0.0012(16)
C43 0.0220(18) 0.0281(19) 0.0237(17) -0.0103(15) 0.0007(14) -0.0009(15)
C44 0.0257(19) 0.0269(19) 0.0244(17) -0.0094(15) 0.0023(15) 0.0026(14)
C45 0.034(2) 0.034(2) 0.0176(17) -0.0003(15) 0.0019(15) 0.0016(17)
C46 0.036(2) 0.032(2) 0.0233(18) -0.0090(15) -0.0125(16) 0.0079(16)
C47 0.031(2) 0.038(2) 0.0257(18) -0.0075(16) -0.0132(16) 0.0039(17)
C48 0.0230(19) 0.054(3) 0.0225(17) -0.0042(18) 0.0007(14) 0.0031(19)
C49 0.0195(19) 0.055(3) 0.0235(18) -0.0055(17) -0.0052(15) 0.0102(17)
C50 0.039(2) 0.036(2) 0.0217(18) 0.0023(16) -0.0030(16) 0.0172(19)
C51 0.029(2) 0.043(2) 0.0191(18) -0.0012(16) -0.0052(15) 0.0159(18)
C52 0.0226(18) 0.0178(17) 0.0154(15) -0.0027(12) 0.0049(14) 0.0029(13)
C53 0.0235(19) 0.0263(18) 0.0200(16) -0.0028(14) -0.0051(14) -0.0036(15)
S1 0.042(4) 0.0132(15) 0.032(3) -0.0037(17) -0.021(3) 0.006(2)
S1* 0.032(3) 0.0180(16) 0.0366(18) -0.0050(11) 0.0030(18) -0.002(2)
F1 0.0440(15) 0.0200(11) 0.0634(18) 0.0052(11) 0.0082(13) 0.0044(10)
F2 0.016(3) 0.041(5) 0.059(6) -0.017(4) 0.007(4) 0.003(3)
F2* 0.038(6) 0.050(5) 0.107(10) 0.002(7) -0.031(7) 0.007(4)
F3 0.067(7) 0.044(7) 0.030(4) 0.002(4) -0.004(5) 0.008(5)
F3* 0.108(12) 0.039(5) 0.033(5) 0.004(4) 0.009(8) 0.001(7)
O7 0.0511(18) 0.0159(12) 0.0411(16) -0.0053(12) 0.0010(15) -0.0056(12)
O8 0.022(4) 0.027(4) 0.082(7) -0.012(5) -0.011(5) -0.001(3)
O8* 0.032(4) 0.027(3) 0.051(5) -0.006(4) -0.023(4) -0.002(3)
O9 0.102(7) 0.029(4) 0.026(4) -0.007(3) -0.013(5) 0.004(6)
O9* 0.070(6) 0.032(4) 0.046(4) -0.002(3) 0.033(5) -0.002(5)
C54 0.031(2) 0.0259(19) 0.039(2) -0.0017(17) -0.0006(17) 0.0062(17)
S2 0.0345(11) 0.0265(10) 0.0450(12) -0.0004(9) -0.0063(9) 0.0058(8)
F4 0.072(4) 0.065(4) 0.075(4) 0.031(3) 0.005(3) 0.017(3)
F5 0.045(4) 0.100(6) 0.118(6) 0.018(5) 0.039(4) -0.009(4)
F6 0.088(5) 0.062(4) 0.057(4) -0.003(3) 0.005(4) -0.001(4)
O10 0.035(3) 0.051(4) 0.046(3) 0.008(3) 0.007(3) -0.010(3)
O11 0.098(6) 0.076(5) 0.052(4) -0.008(4) -0.022(4) 0.058(4)
O12 0.084(6) 0.036(4) 0.119(7) -0.026(4) -0.046(5) -0.012(4)
C55 0.044(4) 0.049(4) 0.065(4) 0.015(4) 0.007(4) 0.007(4)
S2' 0.052(5) 0.040(5) 0.057(5) 0.016(5) 0.004(5) 0.004(4)
F4' 0.040(10) 0.044(11) 0.068(11) 0.005(9) 0.016(9) -0.021(9)
F5' 0.063(11) 0.094(13) 0.065(12) 0.001(11) -0.021(11) 0.002(11)
F6' 0.067(12) 0.084(11) 0.076(11) -0.007(11) 0.013(11) 0.019(11)
O10' 0.050(11) 0.040(10) 0.077(11) -0.024(10) -0.008(10) 0.028(9)
O11' 0.097(11) 0.073(11) 0.068(11) 0.001(11) 0.008(11) 0.003(11)
O12' 0.076(11) 0.028(10) 0.074(11) -0.001(10) -0.008(10) -0.004(10)
C55' 0.052(6) 0.061(6) 0.063(6) 0.013(5) 0.004(5) 0.007(5)
S2* 0.053(2) 0.037(2) 0.040(2) 0.0151(16) 0.0221(18) 0.0200(17)
F4* 0.058(6) 0.068(7) 0.093(7) 0.001(6) -0.052(5) -0.018(5)
F5* 0.070(7) 0.160(11) 0.110(9) -0.010(9) -0.041(7) 0.042(8)
F6* 0.093(8) 0.139(10) 0.125(9) 0.023(9) 0.005(8) -0.057(8)
O10* 0.040(6) 0.042(6) 0.097(8) -0.018(6) -0.039(6) 0.006(5)
O11* 0.061(8) 0.097(9) 0.055(7) -0.011(7) -0.002(6) 0.044(7)
O12* 0.112(9) 0.049(6) 0.065(7) -0.006(6) 0.030(7) -0.030(7)
C55* 0.047(5) 0.061(5) 0.064(5) 0.015(5) -0.006(5) 0.007(5)
O13 0.087(6) 0.058(5) 0.089(7) -0.014(5) -0.007(5) 0.018(5)
C60 0.087(9) 0.069(8) 0.090(9) -0.017(7) -0.005(8) 0.007(8)
C61 0.076(6) 0.055(6) 0.079(6) -0.013(5) -0.011(5) 0.000(5)
C62 0.092(6) 0.072(7) 0.099(7) -0.008(6) -0.005(6) 0.016(6)
C63 0.103(10) 0.087(10) 0.107(10) -0.010(8) 0.023(9) 0.033(9)
N6 0.039(2) 0.050(3) 0.047(2) -0.007(2) 0.0056(18) 0.001(2)
C56 0.038(2) 0.034(2) 0.030(2) -0.0080(17) 0.0083(18) -0.0004(19)
C57 0.042(3) 0.100(6) 0.089(5) -0.043(4) 0.011(3) -0.008(3)
N7 0.040(3) 0.129(5) 0.056(3) 0.024(3) 0.004(2) 0.001(3)
C58 0.048(3) 0.054(3) 0.042(3) 0.006(2) 0.013(2) -0.001(2)
C59 0.087(5) 0.058(4) 0.122(6) 0.029(4) 0.062(4) 0.027(3)
N8* 0.092(9) 0.050(6) 0.080(9) -0.009(7) -0.018(7) 0.009(7)
C60* 0.089(6) 0.055(6) 0.083(7) 0.005(5) -0.008(6) 0.008(6)
C61* 0.149(12) 0.076(10) 0.134(12) -0.016(9) 0.017(11) 0.023(10)

loop_
_atom_type_symbol
_atom_type_description
_atom_type_scat_dispersion_real
_atom_type_scat_dispersion_imag
_atom_type_scat_source
C C 0.0033 0.0016 'International Tables Vol C Tables 4.2.6.8 and 6.1.1.4'
H H 0.0000 0.0000 'International Tables Vol C Tables 4.2.6.8 and 6.1.1.4'
Cu Cu 0.3201 1.2651 'International Tables Vol C Tables 4.2.6.8 and 6.1.1.4'
F F 0.0171 0.0103 'International Tables Vol C Tables 4.2.6.8 and 6.1.1.4'
N N 0.0061 0.0033 'International Tables Vol C Tables 4.2.6.8 and 6.1.1.4'
O O 0.0106 0.0060 'International Tables Vol C Tables 4.2.6.8 and 6.1.1.4'
S S 0.1246 0.1234 'International Tables Vol C Tables 4.2.6.8 and 6.1.1.4'

loop_
_geom_angle_atom_site_label_1
_geom_angle_atom_site_label_2
_geom_angle_atom_site_label_3
_geom_angle
_geom_angle_site_symmetry_1
_geom_angle_site_symmetry_3
_geom_angle_publ_flag
N1 Cu1 N2 118.11(13) . . ?
N3 Cu1 N1 121.61(12) . . ?
N3 Cu1 N2 118.30(13) . . ?
N4 Cu1 N1 85.18(12) . . ?
N4 Cu1 N2 85.26(12) . . ?
N4 Cu1 N3 85.50(13) . . ?
N5 Cu1 N1 95.36(12) . . ?
N5 Cu1 N2 94.26(12) . . ?
N5 Cu1 N3 94.41(13) . . ?
N5 Cu1 N4 179.40(13) . . ?
C5 O1 C8 118.2(3) . . ?
C6 O2 C9 112.5(3) . . ?
C20 O3 C23 116.8(3) . . ?
C21 O4 C24 112.5(3) . . ?
C36 O5 C39 113.2(3) . . ?
C35 O6 C38 117.0(3) . . ?
C15 N1 Cu1 119.6(2) . . ?
C46 N1 Cu1 103.1(2) . . ?
C46 N1 C15 110.3(3) . . ?
C30 N2 Cu1 118.9(3) . . ?
C48 N2 Cu1 103.3(2) . . ?
C48 N2 C30 109.7(3) . . ?
C45 N3 Cu1 118.2(2) . . ?
C50 N3 Cu1 103.6(3) . . ?
C50 N3 C45 110.4(3) . . ?
C47 N4 Cu1 108.5(2) . . ?
C49 N4 Cu1 108.3(2) . . ?
C49 N4 C47 110.7(3) . . ?
C49 N4 C51 110.6(3) . . ?
C51 N4 Cu1 108.0(2) . . ?
C51 N4 C47 110.5(3) . . ?
C52 N5 Cu1 178.0(3) . . ?
C2 C1 C33 109.5(3) . . ?
C3 C2 C1 124.9(3) . . ?
C3 C2 C7 118.2(3) . . ?
C7 C2 C1 116.7(3) . . ?
C2 C3 C4 119.6(3) . . ?
C2 C3 C16 122.5(3) . . ?
C4 C3 C16 117.8(3) . . ?
C5 C4 C3 121.5(3) . . ?
O1 C5 C4 126.2(3) . . ?
O1 C5 C6 115.4(3) . . ?
C4 C5 C6 118.4(3) . . ?
O2 C6 C5 119.3(3) . . ?
C7 C6 O2 120.4(3) . . ?
C7 C6 C5 120.2(3) . . ?
C6 C7 C2 122.0(3) . . ?
C10 C9 O2 120.1(3) . . ?
C14 C9 O2 118.7(3) . . ?
C14 C9 C10 121.2(3) . . ?
C9 C10 C11 119.4(4) . . ?
C12 C11 C10 120.4(4) . . ?
C11 C12 C15 120.4(4) . . ?
C13 C12 C11 118.4(4) . . ?
C13 C12 C15 121.2(4) . . ?
C12 C13 C14 121.9(4) . . ?
C9 C14 C13 118.6(4) . . ?
C12 C15 N1 113.2(3) . . ?
C17 C16 C3 110.9(3) . . ?
C18 C17 C16 124.2(4) . . ?
C18 C17 C22 118.2(3) . . ?
C22 C17 C16 117.5(3) . . ?
C17 C18 C19 119.5(4) . . ?
C17 C18 C31 123.5(3) . . ?
C19 C18 C31 116.8(3) . . ?
C20 C19 C18 121.4(3) . . ?
O3 C20 C19 125.6(3) . . ?
O3 C20 C21 115.6(4) . . ?
C19 C20 C21 118.8(3) . . ?
O4 C21 C20 119.0(3) . . ?
C22 C21 O4 121.0(3) . . ?
C22 C21 C20 120.0(4) . . ?
C21 C22 C17 121.9(3) . . ?
C25 C24 O4 120.0(3) . . ?
C29 C24 O4 119.4(4) . . ?
C29 C24 C25 120.6(4) . . ?
C26 C25 C24 120.3(4) . . ?
C25 C26 C27 120.0(4) . . ?
C26 C27 C30 120.5(4) . . ?
C28 C27 C26 118.8(4) . . ?
C28 C27 C30 120.5(4) . . ?
C27 C28 C29 121.2(4) . . ?
C24 C29 C28 119.1(4) . . ?
N2 C30 C27 114.6(3) . . ?
C32 C31 C18 111.5(3) . . ?
C33 C32 C31 123.7(3) . . ?
C33 C32 C37 118.1(3) . . ?
C37 C32 C31 118.1(3) . . ?
C32 C33 C1 123.0(3) . . ?
C32 C33 C34 119.6(3) . . ?
C34 C33 C1 117.3(3) . . ?
C35 C34 C33 122.0(4) . . ?
O6 C35 C34 125.6(4) . . ?
O6 C35 C36 116.4(3) . . ?
C34 C35 C36 118.1(4) . . ?
C35 C36 O5 119.3(3) . . ?
C37 C36 O5 120.0(3) . . ?
C37 C36 C35 120.7(3) . . ?
C36 C37 C32 121.4(3) . . ?
C40 C39 O5 120.0(3) . . ?
C40 C39 C44 120.8(4) . . ?
C44 C39 O5 119.1(4) . . ?
C39 C40 C41 119.8(4) . . ?
C42 C41 C40 120.5(4) . . ?
C41 C42 C45 120.6(4) . . ?
C43 C42 C41 118.3(4) . . ?
C43 C42 C45 121.0(4) . . ?
C42 C43 C44 121.4(4) . . ?
C39 C44 C43 119.2(4) . . ?
C42 C45 N3 113.3(3) . . ?
N1 C46 C47 108.8(3) . . ?
N4 C47 C46 109.2(3) . . ?
N2 C48 C49 108.9(3) . . ?
N4 C49 C48 109.6(3) . . ?
N3 C50 C51 108.9(3) . . ?
N4 C51 C50 109.6(3) . . ?
N5 C52 C53 179.6(4) . . ?
O7 S1 C54 101.4(5) . . ?
O8 S1 O7 116.9(7) . . ?
O8 S1 C54 97.9(6) . . ?
O9 S1 O7 116.3(7) . . ?
O9 S1 O8 116.0(9) . . ?
O9 S1 C54 104.0(7) . . ?
O7 S1* O8* 109.6(7) . . ?
O7 S1* O9* 116.5(8) . . ?
O7 S1* C54 106.2(7) . . ?
O8* S1* O9* 114.2(10) . . ?
O8* S1* C54 106.6(7) . . ?
O9* S1* C54 102.8(7) . . ?
F1 C54 S1 111.7(4) . . ?
F1 C54 S1* 113.3(5) . . ?
F1 C54 F2 108.0(6) . . ?
F1 C54 F3* 100.6(8) . . ?
F2 C54 S1 106.5(6) . . ?
F2* C54 S1* 116.4(7) . . ?
F2* C54 F1 105.1(9) . . ?
F2* C54 F3* 107.8(10) . . ?
F3 C54 S1 110.6(9) . . ?
F3 C54 F1 115.0(8) . . ?
F3 C54 F2 104.5(8) . . ?
F3* C54 S1* 112.2(10) . . ?
O10 S2 C55 102.4 . . ?
O11 S2 O10 115.5 . . ?
O11 S2 O12 115.6 . . ?
O11 S2 C55 102.4 . . ?
O12 S2 O10 115.5 . . ?
O12 S2 C55 102.3 . . ?
F4 C55 S2 111.8 . . ?
F5 C55 S2 111.9 . . ?
F5 C55 F4 107.0 . . ?
F5 C55 F6 107.0 . . ?
F6 C55 S2 111.8 . . ?
F6 C55 F4 107.0 . . ?
O10' S2' O11' 115.6 . . ?
O10' S2' O12' 115.5 . . ?
O10' S2' C55' 102.5 . . ?
O11' S2' O12' 115.5 . . ?
O11' S2' C55' 102.4 . . ?
O12' S2' C55' 102.4 . . ?
F4' C55' S2' 111.9 . . ?
F5' C55' S2' 111.9 . . ?
F5' C55' F4' 107.0 . . ?
F6' C55' S2' 111.8 . . ?
F6' C55' F4' 107.0 . . ?
F6' C55' F5' 107.0 . . ?
O10* S2* C55* 102.3 . . ?
O11* S2* O10* 115.6 . . ?
O11* S2* O12* 115.6 . . ?
O11* S2* C55* 102.4 . . ?
O12* S2* O10* 115.5 . . ?
O12* S2* C55* 102.4 . . ?
F4* C55* S2* 111.9 . . ?
F4* C55* F5* 106.9 . . ?
F4* C55* F6* 106.9 . . ?
F5* C55* S2* 111.9 . . ?
F6* C55* S2* 111.9 . . ?
F6* C55* F5* 107.0 . . ?
C61 O13 C62 115.0(15) . . ?
O13 C61 C60 114.3(13) . . ?
C63 C62 O13 125.6(17) . . ?
N6 C56 C57 179.1(6) . . ?
N7 C58 C59 176.9(8) . . ?
N8* C60* C61* 179.96(9) . . ?

loop_
_geom_bond_atom_site_label_1
_geom_bond_atom_site_label_2
_geom_bond_distance
_geom_bond_site_symmetry_2
_geom_bond_publ_flag
Cu1 N1 2.116(3) . ?
Cu1 N2 2.120(3) . ?
Cu1 N3 2.112(3) . ?
Cu1 N4 2.038(3) . ?
Cu1 N5 1.981(3) . ?
O1 C5 1.360(5) . ?
O1 C8 1.425(5) . ?
O2 C6 1.389(4) . ?
O2 C9 1.405(4) . ?
O3 C20 1.371(4) . ?
O3 C23 1.430(5) . ?
O4 C21 1.391(5) . ?
O4 C24 1.410(5) . ?
O5 C36 1.402(4) . ?
O5 C39 1.410(5) . ?
O6 C35 1.360(5) . ?
O6 C38 1.427(6) . ?
N1 C15 1.496(5) . ?
N1 C46 1.485(4) . ?
N2 C30 1.491(5) . ?
N2 C48 1.483(5) . ?
N3 C45 1.501(5) . ?
N3 C50 1.488(5) . ?
N4 C47 1.500(5) . ?
N4 C49 1.491(5) . ?
N4 C51 1.495(5) . ?
N5 C52 1.128(5) . ?
C1 C2 1.521(5) . ?
C1 C33 1.525(5) . ?
C2 C3 1.396(5) . ?
C2 C7 1.407(5) . ?
C3 C4 1.408(6) . ?
C3 C16 1.522(5) . ?
C4 C5 1.389(5) . ?
C5 C6 1.406(5) . ?
C6 C7 1.372(6) . ?
C9 C10 1.376(6) . ?
C9 C14 1.375(6) . ?
C10 C11 1.394(5) . ?
C11 C12 1.393(6) . ?
C12 C13 1.375(6) . ?
C12 C15 1.494(5) . ?
C13 C14 1.391(6) . ?
C16 C17 1.522(5) . ?
C17 C18 1.396(5) . ?
C17 C22 1.401(6) . ?
C18 C19 1.408(5) . ?
C18 C31 1.521(5) . ?
C19 C20 1.380(6) . ?
C20 C21 1.401(5) . ?
C21 C22 1.373(6) . ?
C24 C25 1.389(5) . ?
C24 C29 1.370(6) . ?
C25 C26 1.383(6) . ?
C26 C27 1.397(5) . ?
C27 C28 1.383(6) . ?
C27 C30 1.504(6) . ?
C28 C29 1.399(7) . ?
C31 C32 1.517(5) . ?
C32 C33 1.394(5) . ?
C32 C37 1.410(5) . ?
C33 C34 1.402(5) . ?
C34 C35 1.383(5) . ?
C35 C36 1.398(6) . ?
C36 C37 1.376(5) . ?
C39 C40 1.369(6) . ?
C39 C44 1.379(5) . ?
C40 C41 1.396(7) . ?
C41 C42 1.390(6) . ?
C42 C43 1.387(5) . ?
C42 C45 1.499(6) . ?
C43 C44 1.388(5) . ?
C46 C47 1.516(6) . ?
C48 C49 1.516(5) . ?
C50 C51 1.514(7) . ?
C52 C53 1.462(5) . ?
S1 O7 1.467(11) . ?
S1 O8 1.457(12) . ?
S1 O9 1.411(13) . ?
S1 C54 1.834(10) . ?
S1* O7 1.431(12) . ?
S1* O8* 1.433(12) . ?
S1* O9* 1.452(12) . ?
S1* C54 1.765(12) . ?
F1 C54 1.332(5) . ?
F2 C54 1.397(14) . ?
F2* C54 1.281(18) . ?
F3 C54 1.32(2) . ?
F3* C54 1.34(2) . ?
S2 O10 1.4458 . ?
S2 O11 1.4443 . ?
S2 O12 1.4458 . ?
S2 C55 1.8526 . ?
F4 C55 1.3396 . ?
F5 C55 1.3390 . ?
F6 C55 1.3392 . ?
S2' O10' 1.4440 . ?
S2' O11' 1.4459 . ?
S2' O12' 1.4464 . ?
S2' C55' 1.8513 . ?
F4' C55' 1.3394 . ?
F5' C55' 1.3390 . ?
F6' C55' 1.3387 . ?
S2* O10* 1.4468 . ?
S2* O11* 1.4444 . ?
S2* O12* 1.4458 . ?
S2* C55* 1.8517 . ?
F4* C55* 1.3386 . ?
F5* C55* 1.3400 . ?
F6* C55* 1.3391 . ?
O13 C61 1.375(17) . ?
O13 C62 1.418(17) . ?
C60 C61 1.500(17) . ?
C62 C63 1.42(2) . ?
N6 C56 1.134(6) . ?
C56 C57 1.445(7) . ?
N7 C58 1.095(7) . ?
C58 C59 1.439(8) . ?
N8* C60* 1.1622 . ?
C60* C61* 1.4530 . ?
